data_7247116
loop_
_publ_author_name
'Matsumoto, Daiki'
'Tanaka, Chiaki'
'Fujibayashi, Masaru'
'Nishihara, Sadafumi'
'Takahashi, Kiyonori'
'Nakamura, Takayoshi'
'Akutagawa, Tomoyuki'
'Masuya-Suzuki, Atsuko'
'Tsunashima, Ryo'

_publ_section_title
;
 Crystallographic and dielectric studies of tetrahedral {NH4@Fe4}
 crystallized with halomethane molecules
;
_journal_issue 34
_journal_name_full CrystEngComm
_journal_page_first 4793
_journal_page_last 4797
_journal_paper_doi 10.1039/D3CE00429E
_journal_volume 25
_journal_year 2023
_chemical_formula_moiety 'C72 H72 Fe4 O60, 2(C H Cl3), 0.5(H8 N2)'
_chemical_formula_sum 'C74 H78 Cl6 Fe4 N O60'
_chemical_formula_weight 2377.47
_space_group_crystal_system monoclinic
_space_group_IT_number 5
_space_group_name_Hall 'C 2y'
_space_group_name_H-M_alt 'C 1 2 1'
_atom_sites_solution_hydrogens mixed
_audit_creation_date 2023-07-13
_audit_creation_method
;
Olex2 1.3
(compiled 2020.11.12 svn.r5f609507 for OlexSys, GUI svn.r6408)
;
_audit_update_record
;
2023-07-13 deposited with the CCDC.	2023-07-31 downloaded from the CCDC.
;
_cell_angle_alpha 90
_cell_angle_beta 133.511(5)
_cell_angle_gamma 90
_cell_formula_units_Z 2
_cell_length_a 27.4286(8)
_cell_length_b 17.9342(2)
_cell_length_c 15.0384(4)
_cell_measurement_reflns_used 17902
_cell_measurement_temperature 223.00(10)
_cell_measurement_theta_max 77.8360
_cell_measurement_theta_min 3.3280
_cell_volume 5365.0(5)
_computing_cell_refinement 'CrysAlisPro 1.171.42.72a (Rigaku OD, 2022)'
_computing_data_collection 'CrysAlisPro 1.171.42.72a (Rigaku OD, 2022)'
_computing_data_reduction 'CrysAlisPro 1.171.42.72a (Rigaku OD, 2022)'
_computing_molecular_graphics 'Olex2 1.3 (Dolomanov et al., 2009)'
_computing_publication_material 'Olex2 1.3 (Dolomanov et al., 2009)'
_computing_structure_refinement 'SHELXL 2018/3 (Sheldrick, 2015)'
_computing_structure_solution 'SHELXT 2018/2 (Sheldrick, 2018)'
_diffrn_ambient_temperature 223.15
_diffrn_detector 'Rigaku HyPix-6000 area detector'
_diffrn_detector_area_resol_mean 10.0
_diffrn_detector_type 'HPC area detector'
_diffrn_measured_fraction_theta_full 1.000
_diffrn_measured_fraction_theta_max 0.985
_diffrn_measurement_details
;
List of Runs (angles in degrees, time in seconds):

  # Type    Start    End  Width  t~exp~   \w     \q     \k     \f   Frames
#--------------------------------------------------------------------------
  1  \w    -68.00 -14.00   0.50    1.16    --  -43.03  95.00  95.00  108
  2  \w    -11.00  25.00   0.50    1.16    --  -43.03  95.00  95.00   72
  3  \w      9.00  67.00   0.50    1.16    --   43.03 -95.00 -14.00  116
  4  \w    -25.00   3.00   0.50    1.16    --   43.03 -95.00 -14.00   56
  5  \w    -67.00 -40.00   0.50    4.64    -- -103.00  95.00  95.00   54
  6  \w     92.00 178.00   0.50    4.64    --  113.50  95.00  95.00  172
  7  \w     21.00 115.00   0.50    1.16    --   43.03  57.00  30.00  188
  8  \w     26.00  64.00   0.50    1.16    --   43.03 -38.00 -30.00   76
  9  \w    -32.00  22.00   0.50    1.16    --   43.03 -38.00 -30.00  108
 10  \w     22.00 116.00   0.50    1.16    --   43.03  57.00  90.00  188
 11  \w     23.00 116.00   0.50    1.16    --   43.03  57.00 -90.00  186
 12  \w   -153.00-128.00   0.50    4.64    -- -103.00 -95.00 -14.00   50
 13  \w     39.00 105.00   0.50    4.64    --  113.50 -95.00  90.00  132
 14  \w     98.00 135.00   0.50    4.64    --  113.50 -45.00-180.00   74
 15  \w     85.00 178.00   0.50    4.64    --  113.50  77.00-120.00  186
 16  \w     38.00  90.00   0.50    4.64    --  113.50 -45.00-180.00  104
 17  \w     90.00 172.00   0.50    4.64    --  113.50  61.00  60.00  164
 18  \w     38.00  82.00   0.50    4.64    --  113.50 -45.00 -60.00   88
 19  \w     89.00 134.00   0.50    4.64    --  113.50 -45.00 -60.00   90
 20  \w     90.00 174.00   0.50    4.64    --  113.50  61.00 -60.00  168
 21  \w     39.00 105.00   0.50    4.64    --  113.50 -95.00 120.00  132
 22  \w     85.00 173.00   0.50    4.64    --  113.50  77.00  30.00  176
 23  \w     90.00 178.00   0.50    4.64    --  113.50  61.00-150.00  176
 24  \w     91.00 177.00   0.50    4.64    --  113.50  45.00-180.00  172
 25  \w     41.00 105.00   0.50    4.64    --  113.50 -95.00 -90.00  128
 26  \w     39.00 103.00   0.50    4.64    --  113.50 -95.00  30.00  128
 27  \w     43.00 103.00   0.50    4.64    --  113.50 -95.00 -60.00  120
 28  \w     57.00 105.00   0.50    4.64    --  113.50 -95.00 -14.00   96
;
_diffrn_measurement_device 'four-circle diffractometer'
_diffrn_measurement_device_type 'Rigaku XtaLAB Synergy-DW'
_diffrn_measurement_method '\w scans'
_diffrn_radiation_monochromator 'multi-layer mirror optics'
_diffrn_radiation_probe x-ray
_diffrn_radiation_type CuK\a
_diffrn_radiation_wavelength 1.54184
_diffrn_reflns_av_R_equivalents 0.0435
_diffrn_reflns_av_unetI/netI 0.0459
_diffrn_reflns_Laue_measured_fraction_full 1.000
_diffrn_reflns_Laue_measured_fraction_max 0.985
_diffrn_reflns_limit_h_max 30
_diffrn_reflns_limit_h_min -34
_diffrn_reflns_limit_k_max 22
_diffrn_reflns_limit_k_min -22
_diffrn_reflns_limit_l_max 19
_diffrn_reflns_limit_l_min -17
_diffrn_reflns_number 27983
_diffrn_reflns_point_group_measured_fraction_full 0.993
_diffrn_reflns_point_group_measured_fraction_max 0.963
_diffrn_reflns_theta_full 67.684
_diffrn_reflns_theta_max 78.195
_diffrn_reflns_theta_min 3.318
_diffrn_source 'rotating anode X-ray generator'
_diffrn_source_type PhotonJet-DW
_exptl_absorpt_coefficient_mu 6.507
_exptl_absorpt_correction_T_max 1.000
_exptl_absorpt_correction_T_min 0.696
_exptl_absorpt_correction_type gaussian
_exptl_absorpt_process_details
;
CrysAlisPro 1.171.42.72a (Rigaku Oxford Diffraction, 2022)
Numerical absorption correction based on gaussian integration over
a multifaceted crystal model
Empirical absorption correction using spherical harmonics,
implemented in SCALE3 ABSPACK scaling algorithm.
;
_exptl_crystal_colour 'metallic dark red'
_exptl_crystal_colour_lustre metallic
_exptl_crystal_colour_modifier dark
_exptl_crystal_colour_primary red
_exptl_crystal_density_diffrn 1.472
_exptl_crystal_description block
_exptl_crystal_F_000 2430
_exptl_crystal_preparation 'local laboratory'
_exptl_crystal_recrystallization_method 'vaper diffusion with hexane'
_exptl_crystal_size_max 0.127
_exptl_crystal_size_mid 0.113
_exptl_crystal_size_min 0.082
_refine_diff_density_max 0.623
_refine_diff_density_min -0.711
_refine_diff_density_rms 0.077
_refine_ls_abs_structure_details
;
 Refined as an inversion twin.
;
_refine_ls_abs_structure_Flack 0.022(5)
_refine_ls_extinction_method none
_refine_ls_goodness_of_fit_ref 1.084
_refine_ls_hydrogen_treatment mixed
_refine_ls_matrix_type full
_refine_ls_number_parameters 679
_refine_ls_number_reflns 11080
_refine_ls_number_restraints 11
_refine_ls_restrained_S_all 1.084
_refine_ls_R_factor_all 0.0633
_refine_ls_R_factor_gt 0.0597
_refine_ls_shift/su_max 0.001
_refine_ls_shift/su_mean 0.000
_refine_ls_structure_factor_coef Fsqd
_refine_ls_weighting_details 'w=1/[\s^2^(Fo^2^)+(0.1001P)^2^+9.8214P] where P=(Fo^2^+2Fc^2^)/3'
_refine_ls_weighting_scheme calc
_refine_ls_wR_factor_gt 0.1604
_refine_ls_wR_factor_ref 0.1643
_reflns_Friedel_coverage 0.893
_reflns_Friedel_fraction_full 0.986
_reflns_Friedel_fraction_max 0.939
_reflns_number_gt 10290
_reflns_number_total 11080
_reflns_threshold_expression 'I > 2\s(I)'
_cod_data_source_file d3ce00429e2.cif
_cod_data_source_block 1-chcl3
_cod_depositor_comments 'Adding full bibliography for 7247116--7247119.cif.'
_cod_original_cell_volume 5365.0(4)
_cod_database_code 7247116
_shelx_shelxl_version_number 2018/3
_shelx_space_group_comment
;
The symmetry employed for this shelxl refinement is uniquely defined
by the following loop, which should always be used as a source of
symmetry information in preference to the above space-group names.
They are only intended as comments.
;
_shelx_estimated_absorpt_t_max 0.617
_shelx_estimated_absorpt_t_min 0.492
_olex2_refinement_description
;
1. Twinned data refinement
 Scales: 0.978(5)
 0.022(5)
2. Fixed Uiso
 At 1.2 times of:
  All C(H) groups, All N(H,H,H,H) groups
 At 1.5 times of:
  All C(H,H,H) groups
3. Restrained distances
 N1-H1a
 1.07 with sigma of 0.02
 N1-H1b
 1.07 with sigma of 0.02
 N1-H1c
 1.07 with sigma of 0.02
 N1-H1d
 1.07 with sigma of 0.02
 H1a-H1b
 1.75 with sigma of 0.04
 H1a-H1c
 1.75 with sigma of 0.04
 H1a-H1d
 1.75 with sigma of 0.04
 H1b-H1c
 1.75 with sigma of 0.04
 H1b-H1d
 1.75 with sigma of 0.04
 H1c-H1d
 1.75 with sigma of 0.04
4. Others
 Fixed Sof: H1a(0.5) H1b(0.5) H1c(0.5) H1d(0.5)
5.a Ternary CH refined with riding coordinates:
 C99(H99)
5.b Idealised Me refined as rotating group:
 C2(H2a,H2b,H2c), C3(H3a,H3b,H3c), C8(H8a,H8b,H8c), C9(H9a,H9b,H9c), C14(H14a,
 H14b,H14c), C15(H15a,H15b,H15c), C20(H20a,H20b,H20c), C21(H21a,H21b,H21c),
 C26(H26a,H26b,H26c), C27(H27a,H27b,H27c), C32(H32a,H32b,H32c), C33(H33a,H33b,
 H33c)
;
_olex2_submission_special_instructions 'No special instructions were received'
_oxdiff_exptl_absorpt_empirical_details
;
Empirical correction (ABSPACK) includes:
- Absorption correction using spherical harmonics
- Frame scaling
;

loop_
_space_group_symop_operation_xyz
'x, y, z'
'-x, y, -z'
'x+1/2, y+1/2, z'
'-x+1/2, y+1/2, -z'

loop_
_atom_site_label
_atom_site_type_symbol
_atom_site_fract_x
_atom_site_fract_y
_atom_site_fract_z
_atom_site_U_iso_or_equiv
_atom_site_adp_type
_atom_site_occupancy
_atom_site_site_symmetry_order
_atom_site_calc_flag
_atom_site_refinement_flags_posn
_atom_site_refinement_flags_adp
_atom_site_refinement_flags_occupancy
_atom_site_disorder_assembly
_atom_site_disorder_group
Fe1 Fe 0.66218(4) 0.42225(5) 0.72176(8) 0.0254(2) Uani 1 1 d . . . . .
Fe2 Fe 0.50927(4) 0.67081(5) 0.29850(8) 0.0243(2) Uani 1 1 d . . . . .
O1 O 0.6767(2) 0.3322(2) 0.6646(4) 0.0327(9) Uani 1 1 d . . . . .
O2 O 0.6569(3) 0.2469(4) 0.5376(6) 0.0547(15) Uani 1 1 d . . . . .
O3 O 0.5533(3) 0.1573(3) 0.4518(7) 0.068(2) Uani 1 1 d . . . . .
O4 O 0.4625(3) 0.2306(4) 0.3316(5) 0.0592(16) Uani 1 1 d . . . . .
O5 O 0.5670(2) 0.3888(2) 0.6081(4) 0.0322(9) Uani 1 1 d . . . . .
O6 O 0.7557(2) 0.4669(2) 0.8322(4) 0.0327(9) Uani 1 1 d . . . . .
O7 O 0.8233(2) 0.5656(3) 0.9244(4) 0.0413(11) Uani 1 1 d . . . . .
O8 O 0.8181(3) 0.6565(5) 0.7826(7) 0.085(3) Uani 1 1 d . . . . .
O9 O 0.7131(3) 0.6983(3) 0.6426(7) 0.0647(17) Uani 1 1 d . . . . .
O10 O 0.6432(2) 0.4848(2) 0.5953(4) 0.0312(9) Uani 1 1 d . . . . .
O11 O 0.5543(2) 0.6379(3) 0.2402(4) 0.0320(9) Uani 1 1 d . . . . .
O12 O 0.6389(3) 0.6078(3) 0.2562(5) 0.0449(12) Uani 1 1 d . . . . .
O13 O 0.7649(3) 0.5998(4) 0.5142(7) 0.069(2) Uani 1 1 d . . . . .
O14 O 0.7338(3) 0.4858(4) 0.5103(8) 0.076(2) Uani 1 1 d . . . . .
O15 O 0.5770(2) 0.6091(3) 0.4439(4) 0.0304(8) Uani 1 1 d . . . . .
O16 O 0.5658(2) 0.7615(2) 0.3579(4) 0.0348(9) Uani 1 1 d . . . . .
O17 O 0.6353(3) 0.8524(3) 0.4845(6) 0.0498(13) Uani 1 1 d . . . . .
O18 O 0.6032(3) 0.8448(4) 0.6899(5) 0.0558(15) Uani 1 1 d . . . . .
O19 O 0.5914(4) 0.9355(3) 0.5761(7) 0.0626(16) Uani 1 1 d . . . . .
O20 O 0.4849(2) 0.7081(2) 0.3867(4) 0.0287(8) Uani 1 1 d . . . . .
O21 O 0.4347(2) 0.7182(2) 0.1347(4) 0.0304(8) Uani 1 1 d . . . . .
O22 O 0.3314(2) 0.7458(3) -0.0420(4) 0.0399(11) Uani 1 1 d . . . . .
O23 O 0.2496(3) 0.6270(4) -0.1678(5) 0.0559(15) Uani 1 1 d . . . . .
O24 O 0.2385(3) 0.5909(3) -0.0404(6) 0.0525(14) Uani 1 1 d . . . . .
O25 O 0.4480(2) 0.5855(2) 0.2332(4) 0.0305(9) Uani 1 1 d . . . . .
O26 O 0.3097(2) 0.3630(2) 0.1345(4) 0.0353(9) Uani 1 1 d . . . . .
O27 O 0.3058(4) 0.3272(3) -0.0102(6) 0.0554(15) Uani 1 1 d . . . . .
O28 O 0.2730(3) 0.4476(4) -0.1577(5) 0.0511(14) Uani 1 1 d . . . . .
O29 O 0.3794(3) 0.4865(4) -0.0332(5) 0.0494(13) Uani 1 1 d . . . . .
O30 O 0.3638(2) 0.5020(2) 0.2286(4) 0.0286(8) Uani 1 1 d . . . . .
C1 C 0.6357(3) 0.2886(4) 0.5772(6) 0.0322(12) Uani 1 1 d . . . . .
C2 C 0.7272(5) 0.2545(7) 0.6025(13) 0.080(4) Uani 1 1 d . . . . .
H2A H 0.738381 0.218888 0.570224 0.120 Uiso 1 1 calc R U . . .
H2B H 0.754741 0.244973 0.689046 0.120 Uiso 1 1 calc R U . . .
H2C H 0.735566 0.304653 0.591579 0.120 Uiso 1 1 calc R U . . .
C3 C 0.5129(6) 0.0937(7) 0.3723(13) 0.091(4) Uani 1 1 d . . . . .
H3A H 0.498743 0.101113 0.293401 0.137 Uiso 1 1 calc R U . . .
H3B H 0.473655 0.089254 0.360858 0.137 Uiso 1 1 calc R U . . .
H3C H 0.539516 0.048491 0.409775 0.137 Uiso 1 1 calc R U . . .
C4 C 0.5225(3) 0.2218(4) 0.4220(7) 0.0435(16) Uani 1 1 d . . . . .
C5 C 0.5665(3) 0.2818(4) 0.5139(6) 0.0319(12) Uani 1 1 d . . . . .
C6 C 0.5375(3) 0.3330(3) 0.5357(6) 0.0287(11) Uani 1 1 d . . . . .
C7 C 0.7703(3) 0.5321(3) 0.8258(6) 0.0302(12) Uani 1 1 d . . . . .
C8 C 0.8645(4) 0.5249(5) 1.0385(7) 0.0503(18) Uani 1 1 d . . . . .
H8A H 0.878925 0.478392 1.029739 0.075 Uiso 1 1 calc R U . . .
H8B H 0.838725 0.514430 1.059381 0.075 Uiso 1 1 calc R U . . .
H8C H 0.903611 0.554547 1.102928 0.075 Uiso 1 1 calc R U . . .
C9 C 0.8412(8) 0.7318(10) 0.7877(14) 0.132(8) Uani 1 1 d . . . . .
H9A H 0.824803 0.744534 0.708341 0.198 Uiso 1 1 calc R U . . .
H9B H 0.889916 0.733160 0.849202 0.198 Uiso 1 1 calc R U . . .
H9C H 0.823985 0.767449 0.809033 0.198 Uiso 1 1 calc R U . . .
C10 C 0.7519(4) 0.6502(4) 0.7096(7) 0.0459(16) Uani 1 1 d . . . . .
C11 C 0.7320(3) 0.5744(4) 0.7140(6) 0.0342(13) Uani 1 1 d . . . . .
C12 C 0.6732(3) 0.5451(3) 0.6075(5) 0.0277(11) Uani 1 1 d . . . . .
C13 C 0.6127(3) 0.6126(4) 0.3036(6) 0.0311(12) Uani 1 1 d . . . . .
C14 C 0.5987(5) 0.6330(6) 0.1324(8) 0.057(2) Uani 1 1 d . . . . .
H14A H 0.558021 0.603270 0.077817 0.086 Uiso 1 1 calc R U . . .
H14B H 0.623974 0.627715 0.109317 0.086 Uiso 1 1 calc R U . . .
H14C H 0.586893 0.684948 0.126235 0.086 Uiso 1 1 calc R U . . .
C15 C 0.8318(5) 0.5711(8) 0.5745(12) 0.081(4) Uani 1 1 d . . . . .
H15A H 0.827177 0.531639 0.525033 0.122 Uiso 1 1 calc R U . . .
H15B H 0.853661 0.551605 0.654729 0.122 Uiso 1 1 calc R U . . .
H15C H 0.858706 0.611171 0.583580 0.122 Uiso 1 1 calc R U . . .
C16 C 0.7209(3) 0.5509(4) 0.4858(7) 0.0407(15) Uani 1 1 d . . . . .
C17 C 0.6544(3) 0.5857(4) 0.4256(6) 0.0350(13) Uani 1 1 d . . . . .
C18 C 0.6328(3) 0.5838(3) 0.4842(5) 0.0286(11) Uani 1 1 d . . . . .
C19 C 0.5856(3) 0.8070(4) 0.4408(6) 0.0350(13) Uani 1 1 d . . . . .
C20 C 0.6672(6) 0.8423(6) 0.4375(11) 0.067(3) Uani 1 1 d . . . . .
H20A H 0.635370 0.854957 0.351102 0.100 Uiso 1 1 calc R U . . .
H20B H 0.680966 0.790718 0.448208 0.100 Uiso 1 1 calc R U . . .
H20C H 0.706203 0.874466 0.482174 0.100 Uiso 1 1 calc R U . . .
C21 C 0.6237(7) 0.8983(7) 0.7803(11) 0.081(4) Uani 1 1 d . . . . .
H21A H 0.584440 0.923761 0.754385 0.122 Uiso 1 1 calc R U . . .
H21B H 0.653510 0.934411 0.790271 0.122 Uiso 1 1 calc R U . . .
H21C H 0.647053 0.873272 0.857696 0.122 Uiso 1 1 calc R U . . .
C22 C 0.5863(4) 0.8712(4) 0.5894(7) 0.0407(15) Uani 1 1 d . . . . .
C23 C 0.5602(3) 0.8109(4) 0.4979(6) 0.0327(12) Uani 1 1 d . . . . .
C24 C 0.5123(3) 0.7609(3) 0.4674(5) 0.0278(11) Uani 1 1 d . . . . .
C25 C 0.3739(3) 0.6996(3) 0.0495(5) 0.0290(11) Uani 1 1 d . . . . .
C26 C 0.3582(4) 0.8140(4) -0.0451(8) 0.0511(19) Uani 1 1 d . . . . .
H26A H 0.376038 0.804322 -0.081575 0.077 Uiso 1 1 calc R U . . .
H26B H 0.393755 0.832502 0.037709 0.077 Uiso 1 1 calc R U . . .
H26C H 0.322661 0.850910 -0.093625 0.077 Uiso 1 1 calc R U . . .
C27 C 0.1783(4) 0.6135(6) -0.2694(8) 0.075(3) Uani 1 1 d . . . . .
H27A H 0.166082 0.623815 -0.345999 0.113 Uiso 1 1 calc R U . . .
H27B H 0.152890 0.645830 -0.262062 0.113 Uiso 1 1 calc R U . . .
H27C H 0.168316 0.561858 -0.268184 0.113 Uiso 1 1 calc R U . . .
C28 C 0.2725(3) 0.6143(4) -0.0573(6) 0.0363(13) Uani 1 1 d . . . . .
C29 C 0.3451(3) 0.6312(3) 0.0439(6) 0.0296(11) Uani 1 1 d . . . . .
C30 C 0.3854(3) 0.5790(3) 0.1366(5) 0.0260(11) Uani 1 1 d . . . . .
C31 C 0.3157(3) 0.3789(4) 0.0624(6) 0.0340(13) Uani 1 1 d . . . . .
C32 C 0.2912(7) 0.2515(5) 0.0020(12) 0.078(3) Uani 1 1 d . . . . .
H32A H 0.288940 0.218188 -0.051664 0.117 Uiso 1 1 calc R U . . .
H32B H 0.248553 0.250993 -0.020466 0.117 Uiso 1 1 calc R U . . .
H32C H 0.326584 0.234976 0.086239 0.117 Uiso 1 1 calc R U . . .
C33 C 0.2663(5) 0.4562(7) -0.2618(8) 0.067(3) Uani 1 1 d . . . . .
H33A H 0.281974 0.505269 -0.259503 0.101 Uiso 1 1 calc R U . . .
H33B H 0.219441 0.450590 -0.337329 0.101 Uiso 1 1 calc R U . . .
H33C H 0.292929 0.418408 -0.258165 0.101 Uiso 1 1 calc R U . . .
C34 C 0.3329(4) 0.4631(4) -0.0490(6) 0.0373(14) Uani 1 1 d . . . . .
C35 C 0.3348(3) 0.4499(3) 0.0516(6) 0.0308(12) Uani 1 1 d . . . . .
C36 C 0.3582(3) 0.5057(3) 0.1371(5) 0.0255(11) Uani 1 1 d . . . . .
Cl1 Cl 0.5714(3) 0.4244(4) 0.1685(5) 0.1359(18) Uani 1 1 d . . . . .
Cl2 Cl 0.5449(3) 0.4191(2) 0.3220(4) 0.1196(15) Uani 1 1 d . . . . .
Cl3 Cl 0.4934(4) 0.3034(3) 0.1417(6) 0.154(2) Uani 1 1 d . . . . .
C99 C 0.5150(6) 0.3970(8) 0.1794(10) 0.076(3) Uani 1 1 d . . . . .
H99 H 0.473413 0.426279 0.117961 0.092 Uiso 1 1 calc R U . . .
N1 N 0.500000 0.5436(5) 0.500000 0.0406(18) Uani 1 2 d DS T P . .
H1A H 0.498(7) 0.486(2) 0.481(12) 0.049 Uiso 0.5 1 d D U P A -1
H1B H 0.544(5) 0.553(7) 0.595(4) 0.049 Uiso 0.5 1 d D U P B -1
H1C H 0.458(5) 0.557(7) 0.489(14) 0.049 Uiso 0.5 1 d D U P C -1
H1D H 0.500(7) 0.577(6) 0.442(10) 0.049 Uiso 0.5 1 d D U P D -1

loop_
_atom_site_aniso_label
_atom_site_aniso_U_11
_atom_site_aniso_U_22
_atom_site_aniso_U_33
_atom_site_aniso_U_23
_atom_site_aniso_U_13
_atom_site_aniso_U_12
Fe1 0.0225(4) 0.0227(4) 0.0297(4) -0.0009(3) 0.0176(3) 0.0002(3)
Fe2 0.0206(4) 0.0245(4) 0.0267(4) -0.0005(3) 0.0158(3) -0.0020(3)
O1 0.0256(19) 0.029(2) 0.039(2) -0.0068(17) 0.0207(19) -0.0006(16)
O2 0.041(3) 0.059(3) 0.067(4) -0.026(3) 0.038(3) -0.005(2)
O3 0.036(3) 0.038(3) 0.078(4) -0.023(3) 0.019(3) 0.001(2)
O4 0.029(2) 0.068(4) 0.043(3) -0.020(3) 0.010(2) 0.001(2)
O5 0.0235(18) 0.029(2) 0.040(2) -0.0044(18) 0.0206(18) -0.0018(16)
O6 0.0234(19) 0.031(2) 0.034(2) 0.0061(17) 0.0161(18) 0.0018(16)
O7 0.030(2) 0.041(3) 0.030(2) -0.0011(19) 0.0119(19) -0.0040(19)
O8 0.040(3) 0.084(5) 0.068(4) 0.025(4) 0.013(3) -0.026(3)
O9 0.060(4) 0.036(3) 0.068(4) 0.013(3) 0.033(3) 0.001(3)
O10 0.0257(19) 0.032(2) 0.029(2) 0.0001(17) 0.0166(17) -0.0038(16)
O11 0.031(2) 0.039(2) 0.031(2) 0.0028(18) 0.0231(18) 0.0048(17)
O12 0.040(2) 0.061(3) 0.042(3) 0.014(2) 0.032(2) 0.015(2)
O13 0.032(3) 0.078(4) 0.090(5) 0.034(4) 0.039(3) 0.011(3)
O14 0.052(4) 0.059(4) 0.113(6) 0.008(4) 0.055(4) 0.018(3)
O15 0.0251(19) 0.039(2) 0.0284(19) 0.0057(17) 0.0189(17) 0.0055(17)
O16 0.041(2) 0.029(2) 0.044(2) -0.0090(18) 0.032(2) -0.0144(18)
O17 0.051(3) 0.050(3) 0.064(3) -0.022(3) 0.046(3) -0.027(2)
O18 0.068(4) 0.059(3) 0.051(3) -0.021(3) 0.045(3) -0.029(3)
O19 0.088(4) 0.036(3) 0.071(4) -0.016(3) 0.058(4) -0.020(3)
O20 0.0283(19) 0.029(2) 0.036(2) -0.0071(17) 0.0245(18) -0.0070(16)
O21 0.0233(18) 0.029(2) 0.031(2) 0.0036(16) 0.0159(17) -0.0035(16)
O22 0.029(2) 0.029(2) 0.039(2) 0.0071(19) 0.015(2) 0.0004(17)
O23 0.036(3) 0.062(4) 0.030(2) 0.002(2) 0.008(2) -0.020(2)
O24 0.031(2) 0.057(3) 0.061(3) 0.006(3) 0.028(2) -0.006(2)
O25 0.0227(19) 0.026(2) 0.031(2) 0.0013(16) 0.0137(17) -0.0046(15)
O26 0.041(2) 0.029(2) 0.046(2) -0.0052(19) 0.033(2) -0.0095(18)
O27 0.088(4) 0.032(3) 0.074(4) -0.021(3) 0.066(4) -0.020(3)
O28 0.050(3) 0.066(4) 0.037(2) -0.013(2) 0.030(2) -0.024(3)
O29 0.045(3) 0.065(3) 0.050(3) -0.004(3) 0.037(3) -0.012(3)
O30 0.0291(19) 0.0249(19) 0.031(2) -0.0008(16) 0.0205(18) -0.0041(15)
C1 0.030(3) 0.029(3) 0.038(3) -0.004(2) 0.024(3) 0.001(2)
C2 0.057(5) 0.083(7) 0.120(9) -0.052(7) 0.069(6) -0.019(5)
C3 0.061(6) 0.066(7) 0.095(8) -0.043(6) 0.034(6) -0.012(5)
C4 0.031(3) 0.044(4) 0.041(3) -0.009(3) 0.019(3) 0.004(3)
C5 0.026(3) 0.029(3) 0.034(3) 0.000(2) 0.019(2) 0.004(2)
C6 0.026(3) 0.023(3) 0.034(3) 0.002(2) 0.019(2) 0.001(2)
C7 0.021(2) 0.030(3) 0.034(3) 0.000(2) 0.016(2) -0.001(2)
C8 0.035(3) 0.054(5) 0.032(3) 0.005(3) 0.012(3) 0.008(3)
C9 0.102(10) 0.120(12) 0.082(8) 0.015(8) 0.028(8) -0.076(10)
C10 0.042(4) 0.045(4) 0.039(3) -0.002(3) 0.023(3) -0.009(3)
C11 0.027(3) 0.034(3) 0.033(3) 0.000(2) 0.017(3) 0.000(2)
C12 0.025(3) 0.027(3) 0.033(3) 0.002(2) 0.021(2) 0.002(2)
C13 0.031(3) 0.032(3) 0.034(3) 0.001(2) 0.023(3) 0.002(2)
C14 0.059(5) 0.084(6) 0.049(4) 0.021(4) 0.045(4) 0.023(4)
C15 0.033(4) 0.117(10) 0.090(7) 0.032(7) 0.041(5) 0.016(5)
C16 0.035(3) 0.051(4) 0.043(3) 0.008(3) 0.029(3) 0.006(3)
C17 0.031(3) 0.035(3) 0.037(3) 0.006(3) 0.023(3) 0.004(2)
C18 0.021(2) 0.029(3) 0.029(3) 0.000(2) 0.015(2) -0.003(2)
C19 0.033(3) 0.029(3) 0.041(3) -0.009(2) 0.025(3) -0.013(2)
C20 0.076(6) 0.066(6) 0.100(7) -0.035(5) 0.076(6) -0.038(5)
C21 0.105(8) 0.095(8) 0.071(6) -0.046(6) 0.070(7) -0.050(7)
C22 0.039(3) 0.041(4) 0.049(4) -0.011(3) 0.032(3) -0.010(3)
C23 0.033(3) 0.030(3) 0.037(3) -0.002(2) 0.025(3) -0.002(2)
C24 0.024(2) 0.027(3) 0.031(3) 0.001(2) 0.018(2) 0.003(2)
C25 0.027(3) 0.029(3) 0.028(3) 0.003(2) 0.017(2) 0.003(2)
C26 0.051(4) 0.032(3) 0.050(4) 0.011(3) 0.027(4) -0.002(3)
C27 0.038(4) 0.070(6) 0.041(4) 0.007(4) -0.003(4) -0.014(4)
C28 0.025(3) 0.031(3) 0.038(3) 0.006(2) 0.016(3) 0.002(2)
C29 0.026(3) 0.028(3) 0.032(3) 0.003(2) 0.019(2) 0.001(2)
C30 0.024(2) 0.027(3) 0.029(3) -0.004(2) 0.019(2) -0.004(2)
C31 0.035(3) 0.031(3) 0.042(3) -0.008(2) 0.028(3) -0.006(2)
C32 0.124(10) 0.035(4) 0.104(8) -0.028(5) 0.090(8) -0.028(5)
C33 0.070(6) 0.091(7) 0.037(4) -0.018(4) 0.035(4) -0.028(5)
C34 0.041(3) 0.034(3) 0.040(3) -0.005(3) 0.030(3) -0.006(3)
C35 0.031(3) 0.029(3) 0.034(3) -0.003(2) 0.023(2) -0.005(2)
C36 0.019(2) 0.027(3) 0.028(3) 0.001(2) 0.015(2) -0.0014(19)
Cl1 0.134(4) 0.163(4) 0.168(4) -0.048(4) 0.126(4) -0.058(3)
Cl2 0.197(5) 0.082(2) 0.109(3) 0.003(2) 0.116(3) 0.005(3)
Cl3 0.186(5) 0.128(4) 0.160(5) -0.054(4) 0.123(5) -0.079(4)
C99 0.059(6) 0.093(8) 0.065(6) 0.005(6) 0.038(5) -0.006(5)
N1 0.037(4) 0.039(4) 0.052(5) 0.000 0.033(4) 0.000

loop_
_atom_type_symbol
_atom_type_description
_atom_type_scat_dispersion_real
_atom_type_scat_dispersion_imag
_atom_type_scat_source
C C 0.0181 0.0091 'International Tables Vol C Tables 4.2.6.8 and 6.1.1.4'
H H 0.0000 0.0000 'International Tables Vol C Tables 4.2.6.8 and 6.1.1.4'
Cl Cl 0.3639 0.7018 'International Tables Vol C Tables 4.2.6.8 and 6.1.1.4'
Fe Fe -1.1336 3.1974 'International Tables Vol C Tables 4.2.6.8 and 6.1.1.4'
N N 0.0311 0.0180 'International Tables Vol C Tables 4.2.6.8 and 6.1.1.4'
O O 0.0492 0.0322 'International Tables Vol C Tables 4.2.6.8 and 6.1.1.4'

loop_
_exptl_crystal_face_index_h
_exptl_crystal_face_index_k
_exptl_crystal_face_index_l
_exptl_crystal_face_perp_dist
-17 2 7 0.0643
-9 9 1 0.0598
16 3 -8 0.0524
7 -10 0 0.0301
8 8 0 0.0192
-9 -8 0 0.0612
14 1 -10 0.0503
-9 3 9 0.0411
-15 -5 8 0.0621

loop_
_geom_angle_atom_site_label_1
_geom_angle_atom_site_label_2
_geom_angle_atom_site_label_3
_geom_angle
_geom_angle_site_symmetry_1
_geom_angle_site_symmetry_3
_geom_angle_publ_flag
O1 Fe1 O6 99.08(18) . . ?
O1 Fe1 O26 89.58(19) . 2_656 ?
O5 Fe1 O1 85.32(18) . . ?
O5 Fe1 O6 174.30(19) . . ?
O5 Fe1 O26 94.0(2) . 2_656 ?
O10 Fe1 O1 92.5(2) . . ?
O10 Fe1 O5 91.40(19) . . ?
O10 Fe1 O6 84.81(18) . . ?
O10 Fe1 O26 174.4(2) . 2_656 ?
O10 Fe1 O30 91.65(19) . 2_656 ?
O26 Fe1 O6 89.68(19) 2_656 . ?
O30 Fe1 O1 171.03(18) 2_656 . ?
O30 Fe1 O5 86.65(18) 2_656 . ?
O30 Fe1 O6 89.20(18) 2_656 . ?
O30 Fe1 O26 86.99(18) 2_656 2_656 ?
O15 Fe2 O11 85.84(18) . . ?
O15 Fe2 O16 96.5(2) . . ?
O15 Fe2 O20 86.58(18) . . ?
O15 Fe2 O21 170.65(19) . . ?
O16 Fe2 O11 85.1(2) . . ?
O16 Fe2 O21 91.49(19) . . ?
O20 Fe2 O11 168.02(18) . . ?
O20 Fe2 O16 86.58(18) . . ?
O20 Fe2 O21 98.72(18) . . ?
O21 Fe2 O11 90.09(18) . . ?
O25 Fe2 O11 97.09(19) . . ?
O25 Fe2 O15 86.87(18) . . ?
O25 Fe2 O16 176.1(2) . . ?
O25 Fe2 O20 91.74(18) . . ?
O25 Fe2 O21 85.29(17) . . ?
C1 O1 Fe1 131.0(4) . . ?
C1 O2 C2 116.1(6) . . ?
C4 O3 C3 117.3(7) . . ?
C6 O5 Fe1 131.0(4) . . ?
C7 O6 Fe1 126.3(4) . . ?
C7 O7 C8 117.7(6) . . ?
C10 O8 C9 114.4(10) . . ?
C12 O10 Fe1 128.9(4) . . ?
C13 O11 Fe2 127.8(4) . . ?
C13 O12 C14 117.6(5) . . ?
C16 O13 C15 116.7(8) . . ?
C18 O15 Fe2 129.2(4) . . ?
C19 O16 Fe2 130.4(4) . . ?
C19 O17 C20 116.2(6) . . ?
C22 O18 C21 116.5(8) . . ?
C24 O20 Fe2 129.3(4) . . ?
C25 O21 Fe2 130.7(4) . . ?
C25 O22 C26 117.6(5) . . ?
C28 O23 C27 115.0(7) . . ?
C30 O25 Fe2 131.0(4) . . ?
C31 O26 Fe1 129.2(4) . 2_656 ?
C31 O27 C32 118.0(7) . . ?
C34 O28 C33 115.9(6) . . ?
C36 O30 Fe1 130.0(4) . 2_656 ?
O1 C1 O2 118.2(6) . . ?
O1 C1 C5 125.1(6) . . ?
O2 C1 C5 116.7(6) . . ?
O2 C2 H2A 109.5 . . ?
O2 C2 H2B 109.5 . . ?
O2 C2 H2C 109.5 . . ?
H2A C2 H2B 109.5 . . ?
H2A C2 H2C 109.5 . . ?
H2B C2 H2C 109.5 . . ?
O3 C3 H3A 109.5 . . ?
O3 C3 H3B 109.5 . . ?
O3 C3 H3C 109.5 . . ?
H3A C3 H3B 109.5 . . ?
H3A C3 H3C 109.5 . . ?
H3B C3 H3C 109.5 . . ?
O3 C4 C5 113.4(6) . . ?
O4 C4 O3 123.3(7) . . ?
O4 C4 C5 123.2(7) . . ?
C1 C5 C4 122.5(6) . . ?
C6 C5 C1 119.9(6) . . ?
C6 C5 C4 117.7(5) . . ?
O5 C6 C5 126.1(5) . . ?
O5 C6 C6 110.7(4) . 2_656 ?
C5 C6 C6 123.0(5) . 2_656 ?
O6 C7 O7 120.3(6) . . ?
O6 C7 C11 124.3(6) . . ?
O7 C7 C11 115.4(6) . . ?
O7 C8 H8A 109.5 . . ?
O7 C8 H8B 109.5 . . ?
O7 C8 H8C 109.5 . . ?
H8A C8 H8B 109.5 . . ?
H8A C8 H8C 109.5 . . ?
H8B C8 H8C 109.5 . . ?
O8 C9 H9A 109.5 . . ?
O8 C9 H9B 109.5 . . ?
O8 C9 H9C 109.5 . . ?
H9A C9 H9B 109.5 . . ?
H9A C9 H9C 109.5 . . ?
H9B C9 H9C 109.5 . . ?
O8 C10 C11 112.0(7) . . ?
O9 C10 O8 123.7(8) . . ?
O9 C10 C11 124.1(7) . . ?
C7 C11 C10 122.7(6) . . ?
C12 C11 C7 119.1(6) . . ?
C12 C11 C10 118.1(6) . . ?
O10 C12 C11 127.4(6) . . ?
O10 C12 C18 110.5(5) . . ?
C11 C12 C18 122.1(5) . . ?
O11 C13 O12 119.9(6) . . ?
O11 C13 C17 125.2(6) . . ?
O12 C13 C17 115.0(5) . . ?
O12 C14 H14A 109.5 . . ?
O12 C14 H14B 109.5 . . ?
O12 C14 H14C 109.5 . . ?
H14A C14 H14B 109.5 . . ?
H14A C14 H14C 109.5 . . ?
H14B C14 H14C 109.5 . . ?
O13 C15 H15A 109.5 . . ?
O13 C15 H15B 109.5 . . ?
O13 C15 H15C 109.5 . . ?
H15A C15 H15B 109.5 . . ?
H15A C15 H15C 109.5 . . ?
H15B C15 H15C 109.5 . . ?
O13 C16 C17 112.6(6) . . ?
O14 C16 O13 122.7(7) . . ?
O14 C16 C17 124.6(7) . . ?
C13 C17 C16 118.9(6) . . ?
C18 C17 C13 121.5(6) . . ?
C18 C17 C16 119.2(6) . . ?
O15 C18 C12 111.5(5) . . ?
O15 C18 C17 126.6(6) . . ?
C17 C18 C12 121.8(5) . . ?
O16 C19 O17 119.3(6) . . ?
O16 C19 C23 124.7(6) . . ?
O17 C19 C23 115.9(6) . . ?
O17 C20 H20A 109.5 . . ?
O17 C20 H20B 109.5 . . ?
O17 C20 H20C 109.5 . . ?
H20A C20 H20B 109.5 . . ?
H20A C20 H20C 109.5 . . ?
H20B C20 H20C 109.5 . . ?
O18 C21 H21A 109.5 . . ?
O18 C21 H21B 109.5 . . ?
O18 C21 H21C 109.5 . . ?
H21A C21 H21B 109.5 . . ?
H21A C21 H21C 109.5 . . ?
H21B C21 H21C 109.5 . . ?
O18 C22 C23 111.3(6) . . ?
O19 C22 O18 123.1(7) . . ?
O19 C22 C23 125.6(7) . . ?
C19 C23 C22 117.9(6) . . ?
C24 C23 C19 120.8(6) . . ?
C24 C23 C22 121.3(6) . . ?
O20 C24 C23 126.2(5) . . ?
O20 C24 C24 112.0(4) . 2_656 ?
C23 C24 C24 121.8(5) . 2_656 ?
O21 C25 O22 119.7(5) . . ?
O21 C25 C29 125.3(5) . . ?
O22 C25 C29 115.0(5) . . ?
O22 C26 H26A 109.5 . . ?
O22 C26 H26B 109.5 . . ?
O22 C26 H26C 109.5 . . ?
H26A C26 H26B 109.5 . . ?
H26A C26 H26C 109.5 . . ?
H26B C26 H26C 109.5 . . ?
O23 C27 H27A 109.5 . . ?
O23 C27 H27B 109.5 . . ?
O23 C27 H27C 109.5 . . ?
H27A C27 H27B 109.5 . . ?
H27A C27 H27C 109.5 . . ?
H27B C27 H27C 109.5 . . ?
O23 C28 C29 113.1(6) . . ?
O24 C28 O23 123.9(6) . . ?
O24 C28 C29 123.0(7) . . ?
C25 C29 C28 122.2(5) . . ?
C30 C29 C25 119.6(5) . . ?
C30 C29 C28 118.2(5) . . ?
O25 C30 C29 126.8(5) . . ?
O25 C30 C36 110.7(5) . . ?
C29 C30 C36 122.5(5) . . ?
O26 C31 O27 119.4(6) . . ?
O26 C31 C35 125.8(6) . . ?
O27 C31 C35 114.7(6) . . ?
O27 C32 H32A 109.5 . . ?
O27 C32 H32B 109.5 . . ?
O27 C32 H32C 109.5 . . ?
H32A C32 H32B 109.5 . . ?
H32A C32 H32C 109.5 . . ?
H32B C32 H32C 109.5 . . ?
O28 C33 H33A 109.5 . . ?
O28 C33 H33B 109.5 . . ?
O28 C33 H33C 109.5 . . ?
H33A C33 H33B 109.5 . . ?
H33A C33 H33C 109.5 . . ?
H33B C33 H33C 109.5 . . ?
O28 C34 C35 111.4(6) . . ?
O29 C34 O28 124.3(7) . . ?
O29 C34 C35 124.2(6) . . ?
C31 C35 C34 119.7(6) . . ?
C36 C35 C31 120.6(6) . . ?
C36 C35 C34 119.6(5) . . ?
O30 C36 C30 110.9(5) . . ?
O30 C36 C35 126.5(5) . . ?
C35 C36 C30 122.4(5) . . ?
Cl1 C99 Cl2 111.0(7) . . ?
Cl1 C99 Cl3 111.7(8) . . ?
Cl1 C99 H99 107.0 . . ?
Cl2 C99 Cl3 112.8(7) . . ?
Cl2 C99 H99 107.0 . . ?
Cl3 C99 H99 107.0 . . ?
H1A N1 H1B 108(5) . . ?
H1A N1 H1C 109(5) . . ?
H1A N1 H1D 111(5) . . ?
H1B N1 H1C 106(5) . . ?
H1B N1 H1D 111(5) . . ?
H1C N1 H1D 111(5) . . ?

loop_
_geom_bond_atom_site_label_1
_geom_bond_atom_site_label_2
_geom_bond_distance
_geom_bond_site_symmetry_2
_geom_bond_publ_flag
Fe1 O1 1.993(4) . ?
Fe1 O5 1.987(4) . ?
Fe1 O6 2.027(4) . ?
Fe1 O10 1.945(4) . ?
Fe1 O26 2.025(5) 2_656 ?
Fe1 O30 1.959(4) 2_656 ?
Fe2 O11 2.033(4) . ?
Fe2 O15 1.966(4) . ?
Fe2 O16 1.985(4) . ?
Fe2 O20 1.969(4) . ?
Fe2 O21 2.008(4) . ?
Fe2 O25 1.964(4) . ?
O1 C1 1.252(8) . ?
O2 C1 1.318(8) . ?
O2 C2 1.448(10) . ?
O3 C3 1.461(11) . ?
O3 C4 1.316(9) . ?
O4 C4 1.224(9) . ?
O5 C6 1.277(7) . ?
O6 C7 1.261(8) . ?
O7 C7 1.306(8) . ?
O7 C8 1.443(9) . ?
O8 C9 1.471(14) . ?
O8 C10 1.331(10) . ?
O9 C10 1.189(10) . ?
O10 C12 1.293(8) . ?
O11 C13 1.256(8) . ?
O12 C13 1.318(8) . ?
O12 C14 1.435(9) . ?
O13 C15 1.471(10) . ?
O13 C16 1.303(10) . ?
O14 C16 1.202(10) . ?
O15 C18 1.282(7) . ?
O16 C19 1.258(8) . ?
O17 C19 1.312(8) . ?
O17 C20 1.464(10) . ?
O18 C21 1.426(11) . ?
O18 C22 1.325(10) . ?
O19 C22 1.196(10) . ?
O20 C24 1.296(7) . ?
O21 C25 1.263(7) . ?
O22 C25 1.315(7) . ?
O22 C26 1.444(9) . ?
O23 C27 1.449(9) . ?
O23 C28 1.330(9) . ?
O24 C28 1.197(9) . ?
O25 C30 1.280(7) . ?
O26 C31 1.237(8) . ?
O27 C31 1.311(8) . ?
O27 C32 1.463(11) . ?
O28 C33 1.454(10) . ?
O28 C34 1.323(9) . ?
O29 C34 1.201(9) . ?
O30 C36 1.277(7) . ?
C1 C5 1.426(8) . ?
C2 H2A 0.9700 . ?
C2 H2B 0.9700 . ?
C2 H2C 0.9700 . ?
C3 H3A 0.9700 . ?
C3 H3B 0.9700 . ?
C3 H3C 0.9700 . ?
C4 C5 1.492(9) . ?
C5 C6 1.392(8) . ?
C6 C6 1.533(11) 2_656 ?
C7 C11 1.441(9) . ?
C8 H8A 0.9700 . ?
C8 H8B 0.9700 . ?
C8 H8C 0.9700 . ?
C9 H9A 0.9700 . ?
C9 H9B 0.9700 . ?
C9 H9C 0.9700 . ?
C10 C11 1.483(10) . ?
C11 C12 1.373(9) . ?
C12 C18 1.522(8) . ?
C13 C17 1.421(9) . ?
C14 H14A 0.9700 . ?
C14 H14B 0.9700 . ?
C14 H14C 0.9700 . ?
C15 H15A 0.9700 . ?
C15 H15B 0.9700 . ?
C15 H15C 0.9700 . ?
C16 C17 1.503(9) . ?
C17 C18 1.359(9) . ?
C19 C23 1.432(9) . ?
C20 H20A 0.9700 . ?
C20 H20B 0.9700 . ?
C20 H20C 0.9700 . ?
C21 H21A 0.9700 . ?
C21 H21B 0.9700 . ?
C21 H21C 0.9700 . ?
C22 C23 1.489(9) . ?
C23 C24 1.383(8) . ?
C24 C24 1.524(12) 2_656 ?
C25 C29 1.429(8) . ?
C26 H26A 0.9700 . ?
C26 H26B 0.9700 . ?
C26 H26C 0.9700 . ?
C27 H27A 0.9700 . ?
C27 H27B 0.9700 . ?
C27 H27C 0.9700 . ?
C28 C29 1.483(8) . ?
C29 C30 1.385(8) . ?
C30 C36 1.515(8) . ?
C31 C35 1.427(9) . ?
C32 H32A 0.9700 . ?
C32 H32B 0.9700 . ?
C32 H32C 0.9700 . ?
C33 H33A 0.9700 . ?
C33 H33B 0.9700 . ?
C33 H33C 0.9700 . ?
C34 C35 1.496(9) . ?
C35 C36 1.389(8) . ?
Cl1 C99 1.734(12) . ?
Cl2 C99 1.734(13) . ?
Cl3 C99 1.739(14) . ?
C99 H99 0.9900 . ?
N1 H1A 1.07(3) . ?
N1 H1B 1.07(3) . ?
N1 H1C 1.07(3) . ?
N1 H1D 1.06(3) . ?

loop_
_geom_torsion_atom_site_label_1
_geom_torsion_atom_site_label_2
_geom_torsion_atom_site_label_3
_geom_torsion_atom_site_label_4
_geom_torsion
_geom_torsion_site_symmetry_1
_geom_torsion_site_symmetry_2
_geom_torsion_site_symmetry_3
_geom_torsion_site_symmetry_4
_geom_torsion_publ_flag
Fe1 O1 C1 O2 160.6(5) . . . . ?
Fe1 O1 C1 C5 -17.5(10) . . . . ?
Fe1 O5 C6 C5 -3.8(10) . . . . ?
Fe1 O5 C6 C6 -178.4(4) . . . 2_656 ?
Fe1 O6 C7 O7 150.4(5) . . . . ?
Fe1 O6 C7 C11 -30.1(9) . . . . ?
Fe1 O10 C12 C11 10.0(9) . . . . ?
Fe1 O10 C12 C18 -168.5(4) . . . . ?
Fe1 O26 C31 O27 167.2(5) 2_656 . . . ?
Fe1 O26 C31 C35 -11.0(10) 2_656 . . . ?
Fe1 O30 C36 C30 179.9(4) 2_656 . . . ?
Fe1 O30 C36 C35 -4.0(9) 2_656 . . . ?
Fe2 O11 C13 O12 -166.5(5) . . . . ?
Fe2 O11 C13 C17 15.3(9) . . . . ?
Fe2 O15 C18 C12 174.0(4) . . . . ?
Fe2 O15 C18 C17 -9.5(10) . . . . ?
Fe2 O16 C19 O17 163.7(5) . . . . ?
Fe2 O16 C19 C23 -12.7(10) . . . . ?
Fe2 O20 C24 C23 9.8(9) . . . . ?
Fe2 O20 C24 C24 -167.8(4) . . . 2_656 ?
Fe2 O21 C25 O22 169.1(4) . . . . ?
Fe2 O21 C25 C29 -9.2(9) . . . . ?
Fe2 O25 C30 C29 6.8(9) . . . . ?
Fe2 O25 C30 C36 -170.7(4) . . . . ?
O1 C1 C5 C4 -171.4(7) . . . . ?
O1 C1 C5 C6 9.5(10) . . . . ?
O2 C1 C5 C4 10.4(10) . . . . ?
O2 C1 C5 C6 -168.6(7) . . . . ?
O3 C4 C5 C1 37.6(11) . . . . ?
O3 C4 C5 C6 -143.3(7) . . . . ?
O4 C4 C5 C1 -146.5(8) . . . . ?
O4 C4 C5 C6 32.6(12) . . . . ?
O6 C7 C11 C10 -178.2(6) . . . . ?
O6 C7 C11 C12 4.7(10) . . . . ?
O7 C7 C11 C10 1.4(10) . . . . ?
O7 C7 C11 C12 -175.7(6) . . . . ?
O8 C10 C11 C7 39.2(11) . . . . ?
O8 C10 C11 C12 -143.7(7) . . . . ?
O9 C10 C11 C7 -145.6(8) . . . . ?
O9 C10 C11 C12 31.5(12) . . . . ?
O10 C12 C18 O15 67.4(7) . . . . ?
O10 C12 C18 C17 -109.3(7) . . . . ?
O11 C13 C17 C16 174.7(6) . . . . ?
O11 C13 C17 C18 1.6(11) . . . . ?
O12 C13 C17 C16 -3.7(9) . . . . ?
O12 C13 C17 C18 -176.8(6) . . . . ?
O13 C16 C17 C13 72.0(9) . . . . ?
O13 C16 C17 C18 -114.7(8) . . . . ?
O14 C16 C17 C13 -110.8(10) . . . . ?
O14 C16 C17 C18 62.5(11) . . . . ?
O16 C19 C23 C22 -176.4(7) . . . . ?
O16 C19 C23 C24 2.7(11) . . . . ?
O17 C19 C23 C22 7.1(10) . . . . ?
O17 C19 C23 C24 -173.8(6) . . . . ?
O18 C22 C23 C19 -133.2(7) . . . . ?
O18 C22 C23 C24 47.7(9) . . . . ?
O19 C22 C23 C19 47.4(11) . . . . ?
O19 C22 C23 C24 -131.7(8) . . . . ?
O21 C25 C29 C28 177.8(6) . . . . ?
O21 C25 C29 C30 -0.9(9) . . . . ?
O22 C25 C29 C28 -0.6(9) . . . . ?
O22 C25 C29 C30 -179.3(6) . . . . ?
O23 C28 C29 C25 48.6(9) . . . . ?
O23 C28 C29 C30 -132.7(6) . . . . ?
O24 C28 C29 C25 -132.3(7) . . . . ?
O24 C28 C29 C30 46.4(10) . . . . ?
O25 C30 C36 O30 61.5(6) . . . . ?
O25 C30 C36 C35 -114.8(6) . . . . ?
O26 C31 C35 C34 -173.5(6) . . . . ?
O26 C31 C35 C36 9.7(10) . . . . ?
O27 C31 C35 C34 8.2(9) . . . . ?
O27 C31 C35 C36 -168.6(6) . . . . ?
O28 C34 C35 C31 54.7(9) . . . . ?
O28 C34 C35 C36 -128.5(6) . . . . ?
O29 C34 C35 C31 -127.1(8) . . . . ?
O29 C34 C35 C36 49.8(10) . . . . ?
C1 C5 C6 O5 1.2(10) . . . . ?
C1 C5 C6 C6 175.2(6) . . . 2_656 ?
C2 O2 C1 O1 1.6(12) . . . . ?
C2 O2 C1 C5 179.9(9) . . . . ?
C3 O3 C4 O4 -0.6(15) . . . . ?
C3 O3 C4 C5 175.3(10) . . . . ?
C4 C5 C6 O5 -177.9(6) . . . . ?
C4 C5 C6 C6 -3.9(10) . . . 2_656 ?
C7 C11 C12 O10 6.4(10) . . . . ?
C7 C11 C12 C18 -175.2(6) . . . . ?
C8 O7 C7 O6 1.4(10) . . . . ?
C8 O7 C7 C11 -178.2(6) . . . . ?
C9 O8 C10 O9 8.3(17) . . . . ?
C9 O8 C10 C11 -176.5(11) . . . . ?
C10 C11 C12 O10 -170.8(6) . . . . ?
C10 C11 C12 C18 7.6(9) . . . . ?
C11 C12 C18 O15 -111.2(6) . . . . ?
C11 C12 C18 C17 72.1(8) . . . . ?
C13 C17 C18 O15 -5.0(11) . . . . ?
C13 C17 C18 C12 171.2(6) . . . . ?
C14 O12 C13 O11 0.6(10) . . . . ?
C14 O12 C13 C17 179.0(7) . . . . ?
C15 O13 C16 O14 2.3(14) . . . . ?
C15 O13 C16 C17 179.5(8) . . . . ?
C16 C17 C18 O15 -178.1(6) . . . . ?
C16 C17 C18 C12 -1.9(10) . . . . ?
C19 C23 C24 O20 -1.3(10) . . . . ?
C19 C23 C24 C24 176.1(6) . . . 2_656 ?
C20 O17 C19 O16 -4.1(12) . . . . ?
C20 O17 C19 C23 172.6(8) . . . . ?
C21 O18 C22 O19 4.5(13) . . . . ?
C21 O18 C22 C23 -175.0(8) . . . . ?
C22 C23 C24 O20 177.8(6) . . . . ?
C22 C23 C24 C24 -4.8(9) . . . 2_656 ?
C25 C29 C30 O25 2.2(10) . . . . ?
C25 C29 C30 C36 179.5(5) . . . . ?
C26 O22 C25 O21 4.9(9) . . . . ?
C26 O22 C25 C29 -176.6(6) . . . . ?
C27 O23 C28 O24 2.7(12) . . . . ?
C27 O23 C28 C29 -178.2(7) . . . . ?
C28 C29 C30 O25 -176.5(6) . . . . ?
C28 C29 C30 C36 0.8(9) . . . . ?
C29 C30 C36 O30 -116.2(6) . . . . ?
C29 C30 C36 C35 67.5(8) . . . . ?
C31 C35 C36 O30 -1.8(9) . . . . ?
C31 C35 C36 C30 173.8(5) . . . . ?
C32 O27 C31 O26 -3.0(12) . . . . ?
C32 O27 C31 C35 175.4(8) . . . . ?
C33 O28 C34 O29 3.7(12) . . . . ?
C33 O28 C34 C35 -178.1(7) . . . . ?
C34 C35 C36 O30 -178.7(6) . . . . ?
C34 C35 C36 C30 -3.0(9) . . . . ?

loop_
_twin_individual_id
_twin_individual_mass_fraction_refined
1 0.978(5)
2 0.022(5)

loop_
_smtbx_masks_void_nr
_smtbx_masks_void_average_x
_smtbx_masks_void_average_y
_smtbx_masks_void_average_z
_smtbx_masks_void_volume
_smtbx_masks_void_count_electrons
_smtbx_masks_void_content
1 0.000 0.472 0.000 252.2 106.8 '2 chloroform'
2 0.500 0.972 1.000 252.2 106.8 '2 chloroform'
